data_2312371
loop_
_publ_author_name
'Metherall, Jessica P.'
'Corner, Philip A.'
'McCabe, James F.'
'Hall, Michael J.'
'Probert, Michael R.'

_publ_section_title
;
 High-throughput nanoscale crystallization of dihydropyridine active
 pharmaceutical ingredients.
;
_journal_coeditor_code RM5073SUP1
_journal_issue 1
_journal_name_full 'Acta crystallographica Section B, Structural science, crystal engineering and materials'
_journal_page_first 4
_journal_page_last 12
_journal_paper_doi 10.1107/S2052520623010053
_journal_volume 80
_journal_year 2024
_chemical_formula_moiety 'C20 H24 N2 O6'
_chemical_formula_sum 'C20 H24 N2 O6'
_chemical_formula_weight 388.41
_chemical_name_common nisoldipine
_chemical_name_systematic
;          
 (rac)-3-isobutyl 5-methyl 2,6-dimethyl-4-(2-nitrophenyl) 
-1,4-dihydropyridine-3,5-dicarboxylate
;
_space_group_crystal_system monoclinic
_space_group_IT_number 14
_space_group_name_Hall '-P 2yn'
_space_group_name_H-M_alt 'P 1 21/n 1'
_atom_sites_solution_hydrogens mixed
_atom_sites_solution_primary dual
_audit_creation_date 2023-12-07
_audit_creation_method
; 
Olex2 1.5 
(compiled 2023.08.24 svn.re1ec1418 for OlexSys, GUI svn.r6817) 
;
_cell_angle_alpha 90
_cell_angle_beta 102.5280(10)
_cell_angle_gamma 90
_cell_formula_units_Z 4
_cell_length_a 10.78620(10)
_cell_length_b 15.63200(10)
_cell_length_c 11.92410(10)
_cell_measurement_reflns_used 9651
_cell_measurement_temperature 100
_cell_measurement_theta_max 39.538
_cell_measurement_theta_min 2.560
_cell_volume 1962.65(3)
_computing_cell_refinement 'APEX3 v2017.3-0 (Bruker AXS Inc., 2017)'
_computing_data_collection 'GDA 8.44; generic data acquisition software'
_computing_data_reduction 'SAINT V8.38A (Bruker AXS Inc., 2017)'
_computing_molecular_graphics 'Olex2 1.5 (Dolomanov et al., 2009)'
_computing_publication_material 'Olex2 1.5 (Dolomanov et al., 2009)'
_computing_structure_refinement 'SHELXL 2018/3 (Sheldrick, 2015)'
_computing_structure_solution 'SHELXT 2018/2 (Sheldrick, 2018)'
_diffrn_ambient_temperature 100
_diffrn_detector 'Photon counting pixel array'
_diffrn_detector_area_resol_mean 0.0350
_diffrn_detector_type 'Dectris Pilatus 2M'
_diffrn_measured_fraction_theta_full 0.994
_diffrn_measured_fraction_theta_max 0.963
_diffrn_measurement_device 'Fixed \c 3-circle diffractometer'
_diffrn_measurement_device_type 'Fluid Film Devices'
_diffrn_measurement_method '\f and \w rotation with 0.1 degree frames'
_diffrn_measurement_specimen_support 'MiTeGen MicroMount'
_diffrn_radiation_collimation '0.3 x 1.5 Double Pinhole'
_diffrn_radiation_monochromator 'Silicon 111'
_diffrn_radiation_probe x-ray
_diffrn_radiation_type Synchrotron
_diffrn_radiation_wavelength 1.0402
_diffrn_reflns_av_R_equivalents 0.0312
_diffrn_reflns_av_unetI/netI 0.0201
_diffrn_reflns_Laue_measured_fraction_full 0.994
_diffrn_reflns_Laue_measured_fraction_max 0.963
_diffrn_reflns_limit_h_max 13
_diffrn_reflns_limit_h_min -13
_diffrn_reflns_limit_k_max 19
_diffrn_reflns_limit_k_min -19
_diffrn_reflns_limit_l_max 14
_diffrn_reflns_limit_l_min -14
_diffrn_reflns_number 15426
_diffrn_reflns_point_group_measured_fraction_full 0.994
_diffrn_reflns_point_group_measured_fraction_max 0.963
_diffrn_reflns_theta_full 38.618
_diffrn_reflns_theta_max 40.045
_diffrn_reflns_theta_min 3.194
_diffrn_source Synchrotron
_diffrn_source_type 'Undulator, I19, DLS, RAL'
_exptl_absorpt_coefficient_mu 0.251
_exptl_absorpt_correction_T_max 0.7528
_exptl_absorpt_correction_T_min 0.6634
_exptl_absorpt_correction_type multi-scan
_exptl_absorpt_process_details 'SADABS-2016/2 (Bruker,2016/2) was used for absorption correction.'
_exptl_crystal_colour 'clear light colourless'
_exptl_crystal_colour_lustre clear
_exptl_crystal_colour_modifier light
_exptl_crystal_colour_primary colourless
_exptl_crystal_density_diffrn 1.314
_exptl_crystal_description needle
_exptl_crystal_F_000 824
_exptl_crystal_preparation 'Crystallised from a saturated solution of nisoldipine in MIBK.'
_exptl_crystal_recrystallization_method 'High-throughput screeining via ENaCt protocol using SPT Labtech mosquito.'
_exptl_crystal_size_max 0.21
_exptl_crystal_size_mid 0.03
_exptl_crystal_size_min 0.02
_refine_diff_density_max 0.689
_refine_diff_density_min -0.213
_refine_diff_density_rms 0.052
_refine_ls_extinction_coef 0.0066(8)
_refine_ls_extinction_expression Fc^*^=kFc[1+0.001xFc^2^\l^3^/sin(2\q)]^-1/4^
_refine_ls_extinction_method 'SHELXL-2018/3 (Sheldrick 2018)'
_refine_ls_goodness_of_fit_ref 1.045
_refine_ls_hydrogen_treatment mixed
_refine_ls_matrix_type full
_refine_ls_number_parameters 263
_refine_ls_number_reflns 3749
_refine_ls_number_restraints 210
_refine_ls_restrained_S_all 1.016
_refine_ls_R_factor_all 0.0464
_refine_ls_R_factor_gt 0.0451
_refine_ls_shift/su_max 0.001
_refine_ls_shift/su_mean 0.000
_refine_ls_structure_factor_coef Fsqd
_refine_ls_weighting_details 'w=1/[\s^2^(Fo^2^)+(0.0654P)^2^+1.0715P] where P=(Fo^2^+2Fc^2^)/3'
_refine_ls_weighting_scheme calc
_refine_ls_wR_factor_gt 0.1248
_refine_ls_wR_factor_ref 0.1258
_reflns_Friedel_coverage 0.000
_reflns_number_gt 3554
_reflns_number_total 3749
_reflns_threshold_expression 'I > 2\s(I)'
_cod_data_source_file rm5073sup1.cif
_cod_data_source_block nisoldipine
_cod_depositor_comments 'Adding full bibliography for 2312368--2312375.cif.'
_cod_database_code 2312371
_cod_database_fobs_code 2312371
_shelx_shelxl_version_number 2018/3
_shelx_space_group_comment
; 
The symmetry employed for this shelxl refinement is uniquely defined 
by the following loop, which should always be used as a source of 
symmetry information in preference to the above space-group names. 
They are only intended as comments. 
;
_shelx_estimated_absorpt_t_max 0.994
_shelx_estimated_absorpt_t_min 0.943
_olex2_refinement_description
; 
1. Fixed Uiso 
 At 1.2 times of: 
  All C(H) groups, All C(H,H) groups 
 At 1.5 times of: 
  All C(H,H,H) groups 
2. Rigid body (RIGU) restrains 
 All non-hydrogen atoms 
 with sigma for 1-2 distances of 0.004 and sigma for 1-3 distances of 0.004 
3.a Ternary CH refined with riding coordinates: 
 C9(H9), C18(H18) 
3.b Secondary CH2 refined with riding coordinates: 
 C17(H17A,H17B) 
3.c Aromatic/amide H refined with riding coordinates: 
 C12(H12), C13(H13), C14(H14), C15(H15) 
3.d Idealised Me refined as rotating group: 
 C1(H1A,H1B,H1C), C7(H7A,H7B,H7C), C5(H5A,H5B,H5C), C19(H19A,H19B,H19C), 
 C20(H20A,H20B,H20C) 
;
_olex2_exptl_crystal_mounting_method
; 
 'Crystals mounted using inert oils following encapsulation  
using MiTeGen kapton micomounts.' 
;
_olex2_submission_original_sample_id nisoldipine
_olex2_submission_special_instructions 'No special instructions were received'

loop_
_space_group_symop_operation_xyz
'x, y, z'
'-x+1/2, y+1/2, -z+1/2'
'-x, -y, -z'
'x-1/2, -y-1/2, z-1/2'

loop_
_atom_site_label
_atom_site_type_symbol
_atom_site_fract_x
_atom_site_fract_y
_atom_site_fract_z
_atom_site_U_iso_or_equiv
_atom_site_adp_type
_atom_site_occupancy
_atom_site_site_symmetry_order
_atom_site_calc_flag
_atom_site_refinement_flags_posn
_atom_site_refinement_flags_adp
_atom_site_refinement_flags_occupancy
_atom_site_disorder_assembly
_atom_site_disorder_group
O1 O 0.28727(10) 0.52797(7) 0.51151(9) 0.0299(3) Uani 1 1 d . . . . .
O2 O 0.42714(11) 0.45233(7) 0.64109(10) 0.0348(3) Uani 1 1 d . . . . .
O3 O 0.17967(11) 0.66683(9) 0.34282(10) 0.0402(3) Uani 1 1 d . . . . .
O4 O 0.02740(12) 0.62780(10) 0.42121(13) 0.0533(4) Uani 1 1 d . . . . .
O5 O 0.38764(10) 0.79691(8) 0.35264(9) 0.0338(3) Uani 1 1 d . . . . .
O6 O 0.58004(10) 0.85537(7) 0.41010(9) 0.0269(3) Uani 1 1 d . . . . .
N1 N 0.65774(12) 0.67700(8) 0.67897(11) 0.0263(3) Uani 1 1 d . . . . .
N2 N 0.12807(12) 0.66588(10) 0.42335(13) 0.0362(3) Uani 1 1 d . . . . .
C1 C 0.20181(16) 0.45621(11) 0.50025(15) 0.0362(4) Uani 1 1 d . . . . .
H1A H 0.133658 0.463750 0.431790 0.054 Uiso 1 1 calc R U . . .
H1B H 0.165139 0.452568 0.568446 0.054 Uiso 1 1 calc R U . . .
H1C H 0.248461 0.403446 0.492861 0.054 Uiso 1 1 calc R U . . .
C2 C 0.39876(14) 0.51856(10) 0.58922(12) 0.0261(3) Uani 1 1 d . . . . .
C3 C 0.47333(13) 0.59768(9) 0.59853(12) 0.0234(3) Uani 1 1 d . . . . .
C9 C 0.41917(13) 0.67399(9) 0.52334(12) 0.0227(3) Uani 1 1 d . . . . .
H9 H 0.380951 0.652929 0.444204 0.027 Uiso 1 1 calc R U . . .
C10 C 0.31450(14) 0.71638(10) 0.57375(13) 0.0262(3) Uani 1 1 d . . . . .
C11 C 0.18357(15) 0.71263(11) 0.52952(15) 0.0323(4) Uani 1 1 d . . . . .
C12 C 0.09513(16) 0.75065(12) 0.58448(19) 0.0420(4) Uani 1 1 d . . . . .
H12 H 0.006884 0.746649 0.551450 0.050 Uiso 1 1 calc R U . . .
C13 C 0.13618(18) 0.79365(12) 0.68607(18) 0.0433(4) Uani 1 1 d . . . . .
H13 H 0.076850 0.820908 0.722660 0.052 Uiso 1 1 calc R U . . .
C14 C 0.26449(18) 0.79695(11) 0.73462(16) 0.0379(4) Uani 1 1 d . . . . .
H14 H 0.293633 0.825195 0.806024 0.045 Uiso 1 1 calc R U . . .
C15 C 0.35105(16) 0.75895(10) 0.67904(14) 0.0309(4) Uani 1 1 d . . . . .
H15 H 0.438884 0.762000 0.714051 0.037 Uiso 1 1 calc R U . . .
C8 C 0.52326(13) 0.73851(9) 0.51623(12) 0.0215(3) Uani 1 1 d . . . . .
C6 C 0.63464(13) 0.73965(9) 0.59573(12) 0.0233(3) Uani 1 1 d . . . . .
C7 C 0.74293(14) 0.80221(11) 0.60423(13) 0.0295(3) Uani 1 1 d . . . . .
H7A H 0.808832 0.789296 0.672672 0.044 Uiso 1 1 calc R U . . .
H7B H 0.711529 0.860535 0.609902 0.044 Uiso 1 1 calc R U . . .
H7C H 0.778703 0.797410 0.535644 0.044 Uiso 1 1 calc R U . . .
C4 C 0.58524(14) 0.60397(10) 0.67613(12) 0.0254(3) Uani 1 1 d . . . . .
C5 C 0.64491(16) 0.53712(11) 0.76165(14) 0.0333(4) Uani 1 1 d . . . . .
H5A H 0.675215 0.489544 0.721247 0.050 Uiso 1 1 calc R U . . .
H5B H 0.581813 0.515990 0.802960 0.050 Uiso 1 1 calc R U . . .
H5C H 0.716593 0.562267 0.816476 0.050 Uiso 1 1 calc R U . . .
C16 C 0.49018(13) 0.79827(9) 0.41991(12) 0.0233(3) Uani 1 1 d . . . . .
C17 C 0.54736(17) 0.91578(11) 0.31545(13) 0.0334(4) Uani 1 1 d . . . . .
H17A H 0.462913 0.941216 0.313708 0.040 Uiso 1 1 calc R U . . .
H17B H 0.544314 0.886216 0.241473 0.040 Uiso 1 1 calc R U . . .
C18 C 0.64798(16) 0.98498(10) 0.33343(13) 0.0314(4) Uani 1 1 d . . . . .
H18 H 0.626361 1.024615 0.266184 0.038 Uiso 1 1 calc R U . . .
C19 C 0.7792(2) 0.94927(14) 0.3352(2) 0.0546(6) Uani 1 1 d . . . . .
H19A H 0.808978 0.916731 0.406203 0.082 Uiso 1 1 calc R U . . .
H19B H 0.838039 0.996464 0.331732 0.082 Uiso 1 1 calc R U . . .
H19C H 0.775282 0.911560 0.268897 0.082 Uiso 1 1 calc R U . . .
C20 C 0.64467(18) 1.03731(11) 0.44004(15) 0.0376(4) Uani 1 1 d . . . . .
H20A H 0.561562 1.064982 0.431067 0.056 Uiso 1 1 calc R U . . .
H20B H 0.711240 1.081079 0.450542 0.056 Uiso 1 1 calc R U . . .
H20C H 0.659059 0.999644 0.507325 0.056 Uiso 1 1 calc R U . . .
H1 H 0.725(2) 0.6817(13) 0.7316(18) 0.037(5) Uiso 1 1 d . . . . .

loop_
_atom_site_aniso_label
_atom_site_aniso_U_11
_atom_site_aniso_U_22
_atom_site_aniso_U_33
_atom_site_aniso_U_23
_atom_site_aniso_U_13
_atom_site_aniso_U_12
O1 0.0286(6) 0.0287(6) 0.0306(6) 0.0003(4) 0.0024(4) -0.0078(4)
O2 0.0439(7) 0.0263(6) 0.0332(6) 0.0027(5) 0.0065(5) -0.0012(5)
O3 0.0330(6) 0.0506(8) 0.0326(6) 0.0070(5) -0.0028(5) -0.0083(5)
O4 0.0293(6) 0.0632(9) 0.0653(9) -0.0027(7) 0.0053(6) -0.0189(6)
O5 0.0286(6) 0.0372(6) 0.0294(6) 0.0071(5) -0.0072(5) -0.0052(5)
O6 0.0268(5) 0.0285(6) 0.0237(5) 0.0037(4) 0.0015(4) -0.0051(4)
N1 0.0215(6) 0.0302(7) 0.0235(6) 0.0008(5) -0.0033(5) -0.0006(5)
N2 0.0226(6) 0.0405(8) 0.0427(8) 0.0078(6) 0.0008(6) -0.0045(6)
C1 0.0366(9) 0.0319(9) 0.0395(9) -0.0029(7) 0.0068(7) -0.0131(7)
C2 0.0307(7) 0.0270(8) 0.0215(7) -0.0017(6) 0.0080(6) -0.0003(6)
C3 0.0248(7) 0.0244(7) 0.0209(7) -0.0009(5) 0.0047(5) 0.0013(6)
C9 0.0200(7) 0.0246(7) 0.0223(7) -0.0004(5) 0.0018(5) -0.0014(5)
C10 0.0237(7) 0.0231(7) 0.0326(8) 0.0050(6) 0.0079(6) -0.0004(5)
C11 0.0251(8) 0.0304(8) 0.0413(9) 0.0056(7) 0.0072(6) -0.0010(6)
C12 0.0248(8) 0.0405(10) 0.0631(12) 0.0076(9) 0.0150(8) 0.0012(7)
C13 0.0419(10) 0.0326(9) 0.0636(12) 0.0003(8) 0.0296(9) 0.0021(7)
C14 0.0460(10) 0.0297(9) 0.0434(9) -0.0022(7) 0.0216(8) -0.0021(7)
C15 0.0329(8) 0.0281(8) 0.0334(8) 0.0014(6) 0.0108(6) -0.0005(6)
C8 0.0202(7) 0.0231(7) 0.0209(7) -0.0025(5) 0.0040(5) 0.0001(5)
C6 0.0208(7) 0.0264(7) 0.0222(7) -0.0017(5) 0.0033(5) 0.0003(5)
C7 0.0213(7) 0.0353(9) 0.0287(8) 0.0030(6) -0.0016(6) -0.0040(6)
C4 0.0268(7) 0.0272(7) 0.0219(7) -0.0001(6) 0.0049(5) 0.0025(6)
C5 0.0335(8) 0.0349(9) 0.0284(8) 0.0059(6) 0.0000(6) 0.0023(7)
C16 0.0227(7) 0.0253(7) 0.0210(7) -0.0030(5) 0.0031(5) -0.0016(5)
C17 0.0450(9) 0.0305(8) 0.0217(7) 0.0041(6) 0.0004(6) -0.0054(7)
C18 0.0403(9) 0.0286(8) 0.0272(8) 0.0018(6) 0.0116(6) -0.0041(7)
C19 0.0522(12) 0.0417(11) 0.0828(15) 0.0096(10) 0.0426(11) 0.0000(9)
C20 0.0506(10) 0.0304(9) 0.0328(8) -0.0026(7) 0.0115(7) -0.0076(7)

loop_
_atom_type_symbol
_atom_type_description
_atom_type_scat_dispersion_real
_atom_type_scat_dispersion_imag
_atom_type_scat_source
C C 0.0081 0.0038 'International Tables Vol C Tables 4.2.6.8 and 6.1.1.4'
H H 0.0000 0.0000 'International Tables Vol C Tables 4.2.6.8 and 6.1.1.4'
N N 0.0147 0.0077 'International Tables Vol C Tables 4.2.6.8 and 6.1.1.4'
O O 0.0243 0.0140 'International Tables Vol C Tables 4.2.6.8 and 6.1.1.4'

loop_
_geom_angle_atom_site_label_1
_geom_angle_atom_site_label_2
_geom_angle_atom_site_label_3
_geom_angle
_geom_angle_site_symmetry_1
_geom_angle_site_symmetry_3
_geom_angle_publ_flag
C2 O1 C1 115.70(12) . . ?
C16 O6 C17 116.20(11) . . ?
C6 N1 C4 123.87(13) . . ?
C6 N1 H1 117.4(14) . . ?
C4 N1 H1 118.4(14) . . ?
O3 N2 O4 122.95(16) . . ?
O3 N2 C11 120.34(13) . . ?
O4 N2 C11 116.70(15) . . ?
O1 C1 H1A 109.5 . . ?
O1 C1 H1B 109.5 . . ?
O1 C1 H1C 109.5 . . ?
H1A C1 H1B 109.5 . . ?
H1A C1 H1C 109.5 . . ?
H1B C1 H1C 109.5 . . ?
O1 C2 C3 110.51(12) . . ?
O2 C2 O1 121.99(14) . . ?
O2 C2 C3 127.50(14) . . ?
C2 C3 C9 118.67(12) . . ?
C4 C3 C2 120.35(13) . . ?
C4 C3 C9 120.91(13) . . ?
C3 C9 H9 108.8 . . ?
C3 C9 C10 109.02(11) . . ?
C10 C9 H9 108.8 . . ?
C8 C9 C3 110.85(11) . . ?
C8 C9 H9 108.8 . . ?
C8 C9 C10 110.38(11) . . ?
C11 C10 C9 126.97(14) . . ?
C11 C10 C15 115.04(14) . . ?
C15 C10 C9 117.85(13) . . ?
C10 C11 N2 122.32(14) . . ?
C10 C11 C12 122.71(16) . . ?
C12 C11 N2 114.94(15) . . ?
C11 C12 H12 120.0 . . ?
C13 C12 C11 119.91(17) . . ?
C13 C12 H12 120.0 . . ?
C12 C13 H13 120.3 . . ?
C12 C13 C14 119.39(16) . . ?
C14 C13 H13 120.3 . . ?
C13 C14 H14 120.0 . . ?
C13 C14 C15 120.00(17) . . ?
C15 C14 H14 120.0 . . ?
C10 C15 H15 118.6 . . ?
C14 C15 C10 122.90(16) . . ?
C14 C15 H15 118.6 . . ?
C6 C8 C9 121.32(13) . . ?
C6 C8 C16 124.54(13) . . ?
C16 C8 C9 114.12(12) . . ?
N1 C6 C7 113.30(12) . . ?
C8 C6 N1 119.16(13) . . ?
C8 C6 C7 127.52(13) . . ?
C6 C7 H7A 109.5 . . ?
C6 C7 H7B 109.5 . . ?
C6 C7 H7C 109.5 . . ?
H7A C7 H7B 109.5 . . ?
H7A C7 H7C 109.5 . . ?
H7B C7 H7C 109.5 . . ?
N1 C4 C5 113.66(13) . . ?
C3 C4 N1 119.51(13) . . ?
C3 C4 C5 126.81(14) . . ?
C4 C5 H5A 109.5 . . ?
C4 C5 H5B 109.5 . . ?
C4 C5 H5C 109.5 . . ?
H5A C5 H5B 109.5 . . ?
H5A C5 H5C 109.5 . . ?
H5B C5 H5C 109.5 . . ?
O5 C16 O6 121.64(13) . . ?
O5 C16 C8 122.54(13) . . ?
O6 C16 C8 115.81(12) . . ?
O6 C17 H17A 110.1 . . ?
O6 C17 H17B 110.1 . . ?
O6 C17 C18 107.95(12) . . ?
H17A C17 H17B 108.4 . . ?
C18 C17 H17A 110.1 . . ?
C18 C17 H17B 110.1 . . ?
C17 C18 H18 107.1 . . ?
C17 C18 C19 112.14(15) . . ?
C17 C18 C20 110.92(13) . . ?
C19 C18 H18 107.1 . . ?
C19 C18 C20 112.19(16) . . ?
C20 C18 H18 107.1 . . ?
C18 C19 H19A 109.5 . . ?
C18 C19 H19B 109.5 . . ?
C18 C19 H19C 109.5 . . ?
H19A C19 H19B 109.5 . . ?
H19A C19 H19C 109.5 . . ?
H19B C19 H19C 109.5 . . ?
C18 C20 H20A 109.5 . . ?
C18 C20 H20B 109.5 . . ?
C18 C20 H20C 109.5 . . ?
H20A C20 H20B 109.5 . . ?
H20A C20 H20C 109.5 . . ?
H20B C20 H20C 109.5 . . ?

loop_
_geom_bond_atom_site_label_1
_geom_bond_atom_site_label_2
_geom_bond_distance
_geom_bond_site_symmetry_2
_geom_bond_publ_flag
O1 C1 1.4396(18) . ?
O1 C2 1.3575(19) . ?
O2 C2 1.2108(19) . ?
O3 N2 1.210(2) . ?
O4 N2 1.2336(18) . ?
O5 C16 1.2175(18) . ?
O6 C16 1.3412(18) . ?
O6 C17 1.4551(18) . ?
N1 C6 1.3781(19) . ?
N1 C4 1.380(2) . ?
N1 H1 0.85(2) . ?
N2 C11 1.472(2) . ?
C1 H1A 0.9800 . ?
C1 H1B 0.9800 . ?
C1 H1C 0.9800 . ?
C2 C3 1.466(2) . ?
C3 C9 1.530(2) . ?
C3 C4 1.356(2) . ?
C9 H9 1.0000 . ?
C9 C10 1.539(2) . ?
C9 C8 1.5251(19) . ?
C10 C11 1.397(2) . ?
C10 C15 1.400(2) . ?
C11 C12 1.401(2) . ?
C12 H12 0.9500 . ?
C12 C13 1.372(3) . ?
C13 H13 0.9500 . ?
C13 C14 1.380(3) . ?
C14 H14 0.9500 . ?
C14 C15 1.390(2) . ?
C15 H15 0.9500 . ?
C8 C6 1.359(2) . ?
C8 C16 1.463(2) . ?
C6 C7 1.510(2) . ?
C7 H7A 0.9800 . ?
C7 H7B 0.9800 . ?
C7 H7C 0.9800 . ?
C4 C5 1.504(2) . ?
C5 H5A 0.9800 . ?
C5 H5B 0.9800 . ?
C5 H5C 0.9800 . ?
C17 H17A 0.9900 . ?
C17 H17B 0.9900 . ?
C17 C18 1.514(2) . ?
C18 H18 1.0000 . ?
C18 C19 1.517(3) . ?
C18 C20 1.519(2) . ?
C19 H19A 0.9800 . ?
C19 H19B 0.9800 . ?
C19 H19C 0.9800 . ?
C20 H20A 0.9800 . ?
C20 H20B 0.9800 . ?
C20 H20C 0.9800 . ?

loop_
_geom_torsion_atom_site_label_1
_geom_torsion_atom_site_label_2
_geom_torsion_atom_site_label_3
_geom_torsion_atom_site_label_4
_geom_torsion
_geom_torsion_site_symmetry_1
_geom_torsion_site_symmetry_2
_geom_torsion_site_symmetry_3
_geom_torsion_site_symmetry_4
_geom_torsion_publ_flag
O1 C2 C3 C9 -0.69(18) . . . . ?
O1 C2 C3 C4 176.33(13) . . . . ?
O2 C2 C3 C9 179.44(14) . . . . ?
O2 C2 C3 C4 -3.5(2) . . . . ?
O3 N2 C11 C10 -38.3(2) . . . . ?
O3 N2 C11 C12 143.61(17) . . . . ?
O4 N2 C11 C10 142.72(17) . . . . ?
O4 N2 C11 C12 -35.4(2) . . . . ?
O6 C17 C18 C19 60.49(18) . . . . ?
O6 C17 C18 C20 -65.81(18) . . . . ?
N2 C11 C12 C13 178.02(16) . . . . ?
C1 O1 C2 O2 3.8(2) . . . . ?
C1 O1 C2 C3 -176.08(12) . . . . ?
C2 C3 C9 C10 76.02(15) . . . . ?
C2 C3 C9 C8 -162.29(12) . . . . ?
C2 C3 C4 N1 176.14(13) . . . . ?
C2 C3 C4 C5 -2.0(2) . . . . ?
C3 C9 C10 C11 -106.83(17) . . . . ?
C3 C9 C10 C15 68.63(16) . . . . ?
C3 C9 C8 C6 -19.88(18) . . . . ?
C3 C9 C8 C16 161.60(12) . . . . ?
C9 C3 C4 N1 -6.9(2) . . . . ?
C9 C3 C4 C5 174.94(14) . . . . ?
C9 C10 C11 N2 -0.6(2) . . . . ?
C9 C10 C11 C12 177.29(15) . . . . ?
C9 C10 C15 C14 -177.70(15) . . . . ?
C9 C8 C6 N1 5.2(2) . . . . ?
C9 C8 C6 C7 -176.23(14) . . . . ?
C9 C8 C16 O5 1.0(2) . . . . ?
C9 C8 C16 O6 -179.26(12) . . . . ?
C10 C9 C8 C6 101.02(15) . . . . ?
C10 C9 C8 C16 -77.50(15) . . . . ?
C10 C11 C12 C13 -0.1(3) . . . . ?
C11 C10 C15 C14 -1.7(2) . . . . ?
C11 C12 C13 C14 -1.7(3) . . . . ?
C12 C13 C14 C15 1.8(3) . . . . ?
C13 C14 C15 C10 0.0(3) . . . . ?
C15 C10 C11 N2 -176.20(14) . . . . ?
C15 C10 C11 C12 1.7(2) . . . . ?
C8 C9 C10 C11 131.19(15) . . . . ?
C8 C9 C10 C15 -53.36(17) . . . . ?
C6 N1 C4 C3 -10.9(2) . . . . ?
C6 N1 C4 C5 167.52(14) . . . . ?
C6 C8 C16 O5 -177.52(14) . . . . ?
C6 C8 C16 O6 2.3(2) . . . . ?
C4 N1 C6 C8 11.8(2) . . . . ?
C4 N1 C6 C7 -166.99(13) . . . . ?
C4 C3 C9 C10 -100.99(15) . . . . ?
C4 C3 C9 C8 20.71(18) . . . . ?
C16 O6 C17 C18 168.43(13) . . . . ?
C16 C8 C6 N1 -176.43(13) . . . . ?
C16 C8 C6 C7 2.1(2) . . . . ?
C17 O6 C16 O5 0.6(2) . . . . ?
C17 O6 C16 C8 -179.22(12) . . . . ?
